data_4322084
loop_
_publ_author_name
'Elena V. Rybak-Akimova'
'Alexander Y. Nazarenko'
'Svetlana S. Silchenko'

_publ_section_title
;
 Unusual Ligand Isomerization Dictated by Coordination Requirements of the
 Metal Ion: A Double-Bond Shift in Cu(II)-Assisted Template Condensation
 between Diacetylpyridine and a Tripodal Tetramine
;
_journal_name_full 'Inorganic Chemistry'
_journal_page_first 2974
_journal_page_last 2980
_journal_paper_doi 10.1021/ic990027n
_journal_volume 38
_journal_year 1999
_chemical_formula_sum 'C18 H29 Cl2 N5 Ni O8'
_chemical_formula_weight 573.07
_chemical_name_systematic
; 

 ? 

;
_space_group_IT_number 14
_symmetry_cell_setting monoclinic
_symmetry_space_group_name_Hall '-P 2yn'
_symmetry_space_group_name_H-M 'P 1 21/n 1'
_atom_sites_solution_hydrogens geom
_atom_sites_solution_primary direct
_atom_sites_solution_secondary difmap
_audit_creation_method SHELXL-97
_cell_angle_alpha 90.00
_cell_angle_beta 100.439(17)
_cell_angle_gamma 90.00
_cell_formula_units_Z 4
_cell_length_a 7.9599(17)
_cell_length_b 15.620(3)
_cell_length_c 19.695(3)
_cell_measurement_temperature 293(2)
_cell_volume 2408.2(8)
_computing_structure_refinement 'SHELXL-97 (Sheldrick, 1997)'
_computing_structure_solution 'SHELXS-97 (Sheldrick, 1990)'
_diffrn_ambient_temperature 293(2)
_diffrn_measured_fraction_theta_full 0.952
_diffrn_measured_fraction_theta_max 0.952
_diffrn_radiation_monochromator graphite
_diffrn_radiation_source 'fine-focus sealed tube'
_diffrn_radiation_type MoK\a
_diffrn_radiation_wavelength 0.71073
_diffrn_reflns_av_R_equivalents 0.0759
_diffrn_reflns_av_sigmaI/netI 0.0579
_diffrn_reflns_limit_h_max 9
_diffrn_reflns_limit_h_min 0
_diffrn_reflns_limit_k_max 0
_diffrn_reflns_limit_k_min -18
_diffrn_reflns_limit_l_max 23
_diffrn_reflns_limit_l_min -23
_diffrn_reflns_number 4536
_diffrn_reflns_theta_full 25.01
_diffrn_reflns_theta_max 25.01
_diffrn_reflns_theta_min 2.10
_exptl_absorpt_coefficient_mu 1.081
_exptl_crystal_density_diffrn 1.581
_exptl_crystal_density_method 'not measured'
_exptl_crystal_F_000 1192
_refine_diff_density_max 0.945
_refine_diff_density_min -0.430
_refine_diff_density_rms 0.096
_refine_ls_extinction_method none
_refine_ls_goodness_of_fit_ref 1.040
_refine_ls_hydrogen_treatment mixed
_refine_ls_matrix_type full
_refine_ls_number_parameters 332
_refine_ls_number_reflns 4213
_refine_ls_number_restraints 0
_refine_ls_restrained_S_all 1.040
_refine_ls_R_factor_all 0.1036
_refine_ls_R_factor_gt 0.0657
_refine_ls_shift/su_max 0.136
_refine_ls_shift/su_mean 0.004
_refine_ls_structure_factor_coef Fsqd
_refine_ls_weighting_details 'w=1/[\s^2^(Fo^2^)+(0.1006P)^2^+3.7866P] where P=(Fo^2^+2Fc^2^)/3'
_refine_ls_weighting_scheme calc
_refine_ls_wR_factor_gt 0.1643
_refine_ls_wR_factor_ref 0.1937
_reflns_number_gt 2909
_reflns_number_total 4213
_reflns_threshold_expression >2sigma(I)
_cod_data_source_file ic990027n_1.cif
_cod_data_source_block lena3
_cod_depositor_comments
;
The following automatic conversions were performed:

'_refine_ls_weighting_scheme' value 'calc
w=1/[\s^2^(Fo^2^)+(0.1006P)^2^+3.7866P] where P=(Fo^2^+2Fc^2^)/3' was
changed to 'calc'. New tag '_refine_ls_weighting_details' was
created. The value of the new tag was set to
'w=1/[\s^2^(Fo^2^)+(0.1006P)^2^+3.7866P] where P=(Fo^2^+2Fc^2^)/3'.

Automatic conversion script
Id: cif_fix_values 3143 2015-03-26 13:38:13Z robertas 
;
_cod_original_cell_volume 2408.3(8)
_cod_database_code 4322084

loop_
_symmetry_equiv_pos_as_xyz
'x, y, z'
'-x+1/2, y+1/2, -z+1/2'
'-x, -y, -z'
'x-1/2, -y-1/2, z-1/2'

loop_
_atom_site_label
_atom_site_type_symbol
_atom_site_fract_x
_atom_site_fract_y
_atom_site_fract_z
_atom_site_U_iso_or_equiv
_atom_site_adp_type
_atom_site_occupancy
_atom_site_calc_flag
_atom_site_refinement_flags
_atom_site_disorder_assembly
_atom_site_disorder_group
Ni Ni 0.75335(9) 0.24088(4) 0.07070(3) 0.0384(2) Uani 1 d . . .
Cl2 Cl 0.3004(2) 0.24025(11) -0.04161(10) 0.0661(5) Uani 1 d . . .
Cl1 Cl 1.3608(3) -0.05459(12) 0.26371(9) 0.0678(5) Uani 1 d . . .
N2 N 0.7355(6) 0.3543(3) 0.0276(2) 0.0438(11) Uani 1 d . . .
N5 N 1.0116(7) 0.2584(4) 0.1017(3) 0.0591(15) Uani 1 d . . .
H5A H 1.0249(11) 0.302(3) 0.1231(14) 0.080 Uiso 1 d R . .
H5B H 1.052(3) 0.2650(6) 0.068(2) 0.080 Uiso 1 d R . .
N4 N 0.7325(7) 0.1219(3) 0.1107(3) 0.0543(13) Uani 1 d . . .
N3 N 0.7646(6) 0.2108(3) -0.0300(2) 0.0444(11) Uani 1 d . . .
N1 N 0.6780(6) 0.3153(3) 0.1476(2) 0.0496(12) Uani 1 d . . .
C1 C 0.7657(7) 0.3609(4) -0.0362(3) 0.0495(14) Uani 1 d . . .
C10 C 0.7163(7) 0.4218(4) 0.0670(3) 0.0505(15) Uani 1 d . . .
C5 C 0.6590(9) 0.0649(4) 0.0515(4) 0.0597(17) Uani 1 d . . .
H5C H 0.557(6) 0.0851(11) 0.0318(11) 0.080 Uiso 1 d R . .
H5D H 0.6435(14) 0.013(3) 0.0684(10) 0.080 Uiso 1 d R . .
C13 C 0.7805(9) 0.4408(5) -0.0642(4) 0.070(2) Uani 1 d . . .
H13A H 0.797(2) 0.4449(6) -0.099(4) 0.080 Uiso 1 d R . .
C9 C 0.6730(8) 0.3967(4) 0.1347(3) 0.0547(16) Uani 1 d . . .
O21 O 0.4192(7) 0.2455(4) 0.0227(3) 0.098(2) Uani 1 d . . .
C3 C 0.7495(9) 0.1240(4) -0.0584(3) 0.0618(18) Uani 1 d . . .
H3A H 0.830(4) 0.1163(6) -0.0864(15) 0.080 Uiso 1 d R . .
H3B H 0.642(6) 0.1181(5) -0.0857(15) 0.080 Uiso 1 d R . .
C2 C 0.7720(7) 0.2750(4) -0.0693(3) 0.0496(14) Uani 1 d . . .
O22 O 0.1539(7) 0.2877(5) -0.0352(4) 0.109(2) Uani 1 d . . .
O11 O 1.2026(12) -0.0626(8) 0.2199(5) 0.190(5) Uani 1 d . . .
C17 C 0.7782(12) 0.2702(6) -0.1443(4) 0.087(3) Uani 1 d . . .
H17A H 0.839(6) 0.229(3) -0.1519(6) 0.080 Uiso 1 d R . .
H17B H 0.680(5) 0.264(3) -0.1670(11) 0.080 Uiso 1 d R . .
H17C H 0.820(6) 0.315(2) -0.1562(9) 0.080 Uiso 1 d R . .
C12 C 0.7629(11) 0.5110(5) -0.0252(5) 0.081(2) Uani 1 d . . .
H12A H 0.7733(15) 0.563(5) -0.0425(17) 0.080 Uiso 1 d R . .
C4 C 0.7675(10) 0.0554(4) -0.0036(4) 0.069(2) Uani 1 d . . .
H4A H 0.7456(14) 0.002(3) -0.0252(12) 0.080 Uiso 1 d R . .
H4B H 0.882(6) 0.0556(4) 0.0185(12) 0.080 Uiso 1 d R . .
C8 C 0.6234(10) 0.2816(5) 0.2093(3) 0.069(2) Uani 1 d . . .
H8A H 0.511(6) 0.2924(8) 0.2065(4) 0.080 Uiso 1 d R . .
H8B H 0.680(3) 0.3090(16) 0.247(2) 0.080 Uiso 1 d R . .
C18 C 0.6281(11) 0.4646(5) 0.1818(4) 0.082(2) Uani 1 d . . .
H18A H 0.513(5) 0.4542(16) 0.1917(19) 0.080 Uiso 1 d R . .
H18B H 0.711(5) 0.4643(19) 0.2253(19) 0.080 Uiso 1 d R . .
H18C H 0.630(5) 0.521(2) 0.1596(13) 0.080 Uiso 1 d R . .
O23 O 0.3758(8) 0.2819(6) -0.0922(4) 0.127(3) Uani 1 d . . .
O12 O 1.3993(17) 0.0298(6) 0.2763(6) 0.204(5) Uani 1 d . . .
O13 O 1.3386(18) -0.0877(6) 0.3252(5) 0.210(6) Uani 1 d . . .
C7 C 0.6532(14) 0.1868(6) 0.2185(4) 0.096(3) Uani 1 d . . .
H7A H 0.598(3) 0.1682(12) 0.2514(19) 0.080 Uiso 1 d R . .
H7B H 0.765(6) 0.1788(8) 0.2341(10) 0.080 Uiso 1 d R . .
C11 C 0.7280(10) 0.5035(5) 0.0409(5) 0.073(2) Uani 1 d . . .
H11A H 0.7137(16) 0.552(4) 0.068(2) 0.080 Uiso 1 d R . .
O14 O 1.4796(9) -0.0999(7) 0.2346(4) 0.161(4) Uani 1 d . . .
C6 C 0.6056(12) 0.1292(5) 0.1566(4) 0.082(3) Uani 1 d . . .
H6A H 0.5826(18) 0.076(3) 0.1708(8) 0.080 Uiso 1 d R . .
H6B H 0.508(5) 0.1502(12) 0.1313(14) 0.080 Uiso 1 d R . .
C16 C 1.1086(10) 0.1913(7) 0.1442(5) 0.099(4) Uani 1 d . . .
H16A H 1.142(3) 0.2095(17) 0.175(3) 0.080 Uiso 1 d R . .
H16B H 1.175(6) 0.1810(10) 0.1285(13) 0.080 Uiso 1 d R . .
C14 C 0.8926(11) 0.0804(5) 0.1492(4) 0.089(3) Uani 1 d . . .
H14A H 0.9071(13) 0.034(3) 0.1288(13) 0.080 Uiso 1 d R . .
H14B H 0.8764(15) 0.0677(10) 0.189(2) 0.080 Uiso 1 d R . .
O24 O 0.2627(14) 0.1580(5) -0.0566(6) 0.205(6) Uani 1 d . . .
C15 C 1.0141(19) 0.1438(11) 0.1909(8) 0.079(5) Uani 0.50 d P A 1
H15A H 0.9503 0.1838 0.2141 0.080 Uiso 0.50 calc PR A 1
H15B H 1.0942 0.1137 0.2257 0.080 Uiso 0.50 calc PR A 1
C15A C 1.0729(17) 0.1100(10) 0.1223(8) 0.068(4) Uani 0.50 d P A 2
H15C H 1.1661 0.0722 0.1416 0.080 Uiso 0.50 calc PR A 2
H15D H 1.0572 0.1072 0.0724 0.080 Uiso 0.50 calc PR A 2

loop_
_atom_site_aniso_label
_atom_site_aniso_U_11
_atom_site_aniso_U_22
_atom_site_aniso_U_33
_atom_site_aniso_U_23
_atom_site_aniso_U_13
_atom_site_aniso_U_12
Ni 0.0445(4) 0.0324(4) 0.0387(4) -0.0013(3) 0.0084(3) -0.0015(3)
Cl2 0.0619(10) 0.0544(10) 0.0831(12) 0.0008(8) 0.0159(9) 0.0063(8)
Cl1 0.0831(12) 0.0627(11) 0.0548(10) -0.0049(8) 0.0051(9) 0.0110(9)
N2 0.051(3) 0.035(3) 0.044(3) 0.001(2) 0.005(2) -0.004(2)
N5 0.052(3) 0.065(4) 0.059(3) -0.010(3) 0.007(3) -0.009(3)
N4 0.065(3) 0.038(3) 0.058(3) 0.007(2) 0.006(3) 0.001(2)
N3 0.047(3) 0.042(3) 0.044(3) -0.005(2) 0.009(2) -0.003(2)
N1 0.050(3) 0.057(3) 0.042(3) -0.009(2) 0.010(2) -0.003(2)
C1 0.052(3) 0.044(3) 0.049(3) 0.009(3) 0.002(3) -0.002(3)
C10 0.049(3) 0.037(3) 0.064(4) -0.004(3) 0.009(3) 0.001(3)
C5 0.062(4) 0.036(3) 0.080(5) 0.001(3) 0.010(3) -0.008(3)
C13 0.086(5) 0.061(5) 0.061(4) 0.019(4) 0.009(4) -0.013(4)
C9 0.051(4) 0.051(4) 0.062(4) -0.020(3) 0.009(3) 0.002(3)
O21 0.075(4) 0.135(6) 0.083(4) 0.000(3) 0.010(3) 0.000(4)
C3 0.078(5) 0.048(4) 0.061(4) -0.022(3) 0.016(3) -0.006(3)
C2 0.049(3) 0.059(4) 0.040(3) -0.005(3) 0.007(3) -0.007(3)
O22 0.070(4) 0.111(5) 0.152(6) 0.008(5) 0.035(4) 0.020(4)
O11 0.131(7) 0.257(13) 0.171(8) -0.091(9) -0.005(6) 0.061(7)
C17 0.117(7) 0.096(6) 0.049(4) -0.002(4) 0.019(4) -0.020(5)
C12 0.103(6) 0.045(4) 0.093(6) 0.017(4) 0.008(5) -0.012(4)
C4 0.074(5) 0.040(4) 0.093(5) -0.014(3) 0.010(4) 0.004(3)
C8 0.071(5) 0.089(6) 0.053(4) -0.008(4) 0.025(3) -0.008(4)
C18 0.088(5) 0.071(5) 0.089(6) -0.033(4) 0.021(4) 0.009(4)
O23 0.085(4) 0.196(8) 0.104(5) 0.041(5) 0.027(4) 0.028(5)
O12 0.348(15) 0.096(6) 0.216(10) -0.060(6) 0.178(11) -0.080(8)
O13 0.392(16) 0.131(7) 0.128(7) 0.059(6) 0.102(9) 0.128(9)
C7 0.152(9) 0.090(7) 0.050(4) 0.010(4) 0.032(5) -0.015(6)
C11 0.084(5) 0.037(4) 0.097(6) -0.005(4) 0.013(4) 0.000(3)
O14 0.089(5) 0.232(10) 0.159(7) -0.105(7) 0.014(5) 0.024(6)
C6 0.115(7) 0.060(4) 0.082(5) 0.007(4) 0.047(5) -0.025(4)
C16 0.051(5) 0.147(11) 0.090(6) -0.009(6) -0.011(4) 0.025(6)
C14 0.108(7) 0.057(4) 0.088(6) 0.033(4) -0.022(5) 0.005(4)
O24 0.256(12) 0.050(4) 0.258(12) -0.032(5) -0.090(9) -0.007(5)
C15 0.057(9) 0.092(12) 0.078(10) 0.019(9) -0.016(8) 0.023(8)
C15A 0.050(8) 0.063(9) 0.084(10) 0.004(8) -0.004(7) 0.024(7)

loop_
_atom_type_symbol
_atom_type_description
_atom_type_scat_dispersion_real
_atom_type_scat_dispersion_imag
_atom_type_scat_source
C C 0.0033 0.0016 'International Tables Vol C Tables 4.2.6.8 and 6.1.1.4'
H H 0.0000 0.0000 'International Tables Vol C Tables 4.2.6.8 and 6.1.1.4'
N N 0.0061 0.0033 'International Tables Vol C Tables 4.2.6.8 and 6.1.1.4'
O O 0.0106 0.0060 'International Tables Vol C Tables 4.2.6.8 and 6.1.1.4'
Cl Cl 0.1484 0.1585 'International Tables Vol C Tables 4.2.6.8 and 6.1.1.4'
Ni Ni 0.3393 1.1124 'International Tables Vol C Tables 4.2.6.8 and 6.1.1.4'

loop_
_geom_angle_atom_site_label_1
_geom_angle_atom_site_label_2
_geom_angle_atom_site_label_3
_geom_angle
_geom_angle_site_symmetry_1
_geom_angle_site_symmetry_3
_geom_angle_publ_flag
N2 Ni N4 171.2(2) . . ?
N2 Ni N5 89.9(2) . . ?
N4 Ni N5 98.8(2) . . ?
N2 Ni N3 78.53(19) . . ?
N4 Ni N3 100.7(2) . . ?
N5 Ni N3 95.8(2) . . ?
N2 Ni N1 78.6(2) . . ?
N4 Ni N1 100.0(2) . . ?
N5 Ni N1 96.6(2) . . ?
N3 Ni N1 153.9(2) . . ?
O24 Cl2 O22 111.7(6) . . ?
O24 Cl2 O23 113.2(7) . . ?
O22 Cl2 O23 106.6(5) . . ?
O24 Cl2 O21 109.5(5) . . ?
O22 Cl2 O21 108.3(4) . . ?
O23 Cl2 O21 107.4(4) . . ?
O13 Cl1 O12 105.5(6) . . ?
O13 Cl1 O14 112.5(6) . . ?
O12 Cl1 O14 114.9(6) . . ?
O13 Cl1 O11 105.6(8) . . ?
O12 Cl1 O11 110.2(8) . . ?
O14 Cl1 O11 107.8(5) . . ?
C1 N2 C10 123.3(5) . . ?
C1 N2 Ni 118.0(4) . . ?
C10 N2 Ni 118.0(4) . . ?
C16 N5 Ni 117.9(5) . . ?
C6 N4 C5 108.0(5) . . ?
C6 N4 C14 109.6(6) . . ?
C5 N4 C14 108.2(5) . . ?
C6 N4 Ni 106.2(4) . . ?
C5 N4 Ni 106.7(4) . . ?
C14 N4 Ni 117.8(4) . . ?
C2 N3 C3 120.4(5) . . ?
C2 N3 Ni 115.0(4) . . ?
C3 N3 Ni 124.4(4) . . ?
C9 N1 C8 120.9(5) . . ?
C9 N1 Ni 114.0(4) . . ?
C8 N1 Ni 124.9(4) . . ?
N2 C1 C13 119.6(6) . . ?
N2 C1 C2 111.7(5) . . ?
C13 C1 C2 128.7(6) . . ?
N2 C10 C11 119.3(6) . . ?
N2 C10 C9 112.5(5) . . ?
C11 C10 C9 128.1(6) . . ?
N4 C5 C4 115.1(6) . . ?
C12 C13 C1 118.6(7) . . ?
N1 C9 C10 115.5(5) . . ?
N1 C9 C18 125.2(7) . . ?
C10 C9 C18 119.3(6) . . ?
N3 C3 C4 113.2(5) . . ?
N3 C2 C17 125.3(6) . . ?
N3 C2 C1 115.5(5) . . ?
C17 C2 C1 119.1(6) . . ?
C13 C12 C11 121.5(7) . . ?
C3 C4 C5 116.8(6) . . ?
N1 C8 C7 113.0(6) . . ?
C8 C7 C6 118.5(7) . . ?
C12 C11 C10 117.7(7) . . ?
N4 C6 C7 116.2(7) . . ?
C15A C16 N5 115.4(8) . . ?
C15A C16 C15 68.2(11) . . ?
N5 C16 C15 115.8(8) . . ?
N4 C14 C15 112.9(8) . . ?
N4 C14 C15A 114.6(7) . . ?
C15 C14 C15A 59.6(9) . . ?
C16 C15 C14 109.6(12) . . ?
C16 C15A C14 107.4(10) . . ?

loop_
_geom_bond_atom_site_label_1
_geom_bond_atom_site_label_2
_geom_bond_distance
_geom_bond_site_symmetry_2
_geom_bond_publ_flag
Ni N2 1.958(5) . ?
Ni N4 2.037(5) . ?
Ni N5 2.054(5) . ?
Ni N3 2.056(5) . ?
Ni N1 2.082(5) . ?
Cl2 O24 1.341(7) . ?
Cl2 O22 1.407(6) . ?
Cl2 O23 1.411(7) . ?
Cl2 O21 1.439(6) . ?
Cl1 O13 1.357(8) . ?
Cl1 O12 1.366(8) . ?
Cl1 O14 1.385(7) . ?
Cl1 O11 1.398(9) . ?
N2 C1 1.326(7) . ?
N2 C10 1.334(7) . ?
N5 C16 1.470(10) . ?
N4 C6 1.477(9) . ?
N4 C5 1.499(8) . ?
N4 C14 1.506(9) . ?
N3 C2 1.274(8) . ?
N3 C3 1.465(7) . ?
N1 C9 1.296(8) . ?
N1 C8 1.460(8) . ?
C1 C13 1.379(9) . ?
C1 C2 1.498(9) . ?
C10 C11 1.386(9) . ?
C10 C9 1.488(9) . ?
C5 C4 1.512(10) . ?
C13 C12 1.359(11) . ?
C9 C18 1.495(9) . ?
C3 C4 1.508(10) . ?
C2 C17 1.489(9) . ?
C12 C11 1.385(11) . ?
C8 C7 1.505(11) . ?
C7 C6 1.509(11) . ?
C16 C15A 1.354(16) . ?
C16 C15 1.487(18) . ?
C14 C15 1.517(18) . ?
C14 C15A 1.681(17) . ?
